data_2229717
loop_
_publ_author_name
'Abe, Daisuke'
'Sasanuma, Yuji'
'Sato, Hiroyasu'

_publ_section_title
;
 Ethane-1,2-diyl bis(benzenedithioate)
;
_journal_coeditor_code IS2686
_journal_issue 4
_journal_name_full 'Acta Crystallographica Section E'
_journal_page_first o961
_journal_paper_doi 10.1107/S1600536811010245
_journal_volume 67
_journal_year 2011
_chemical_formula_iupac 'C16 H14 S4'
_chemical_formula_moiety 'C16 H14 S4'
_chemical_formula_sum 'C16 H14 S4'
_chemical_formula_weight 334.53
_chemical_name_systematic
;
Ethane-1,2-diyl bis(benzenedithioate)
;
_space_group_IT_number 14
_symmetry_cell_setting monoclinic
_symmetry_space_group_name_Hall '-P 2ybc'
_symmetry_space_group_name_H-M 'P 1 21/c 1'
_atom_sites_solution_hydrogens geom
_atom_sites_solution_primary direct
_atom_sites_solution_secondary difmap
_cell_angle_alpha 90.0000
_cell_angle_beta 122.3772(7)
_cell_angle_gamma 90.0000
_cell_formula_units_Z 2
_cell_length_a 11.5431(7)
_cell_length_b 8.74071(16)
_cell_length_c 8.93720(16)
_cell_measurement_reflns_used 7723
_cell_measurement_temperature 93.1
_cell_measurement_theta_max 68.2
_cell_measurement_theta_min 4.5
_cell_volume 761.54(5)
_computing_cell_refinement 'PROCESS-AUTO (Rigaku, 1998)'
_computing_data_collection 'PROCESS-AUTO (Rigaku, 1998)'
_computing_data_reduction 'CrystalStructure (Rigaku Americas & Rigaku, 2007)'
_computing_molecular_graphics 'ORTEPII (Johnson, 1976)'
_computing_publication_material 'CrystalStructure (Rigaku Americas & Rigaku, 2007)'
_computing_structure_refinement 'SHELXL97 (Sheldrick, 2008)'
_computing_structure_solution 'SIR2004 (Burla <i>et al.</i>, 2005)'
_diffrn_ambient_temperature 93.1
_diffrn_detector_area_resol_mean 10.00
_diffrn_measured_fraction_theta_full 0.995
_diffrn_measured_fraction_theta_max 0.995
_diffrn_measurement_device_type 'Rigaku R-AXIS RAPID'
_diffrn_measurement_method \w
_diffrn_radiation_type 'Cu K\a'
_diffrn_radiation_wavelength 1.54187
_diffrn_reflns_av_R_equivalents 0.054
_diffrn_reflns_limit_h_max 13
_diffrn_reflns_limit_h_min -13
_diffrn_reflns_limit_k_max 10
_diffrn_reflns_limit_k_min -10
_diffrn_reflns_limit_l_max 10
_diffrn_reflns_limit_l_min -10
_diffrn_reflns_number 8415
_diffrn_reflns_theta_full 68.22
_diffrn_reflns_theta_max 68.22
_exptl_absorpt_coefficient_mu 5.598
_exptl_absorpt_correction_T_max 0.639
_exptl_absorpt_correction_T_min 0.195
_exptl_absorpt_correction_type multi-scan
_exptl_absorpt_process_details
;
(<i>ABSCOR</i>; Higashi, 1995)
;
_exptl_crystal_colour orange
_exptl_crystal_density_diffrn 1.459
_exptl_crystal_density_method 'not measured'
_exptl_crystal_description prism
_exptl_crystal_F_000 348.00
_exptl_crystal_size_max 0.32
_exptl_crystal_size_mid 0.27
_exptl_crystal_size_min 0.08
_refine_diff_density_max 0.31
_refine_diff_density_min -0.39
_refine_ls_extinction_method none
_refine_ls_goodness_of_fit_ref 1.135
_refine_ls_hydrogen_treatment constr
_refine_ls_number_parameters 91
_refine_ls_number_reflns 1389
_refine_ls_number_restraints 0
_refine_ls_R_factor_gt 0.0302
_refine_ls_shift/su_max 0.0000
_refine_ls_structure_factor_coef Fsqd
_refine_ls_weighting_details 'w = 1/[\s^2^(Fo^2^)+(0.0329P)^2^+0.4332P] where P=(Fo^2^+2Fc^2^)/3'
_refine_ls_weighting_scheme calc
_refine_ls_wR_factor_ref 0.0788
_reflns_number_gt 1292
_reflns_number_total 1389
_reflns_threshold_expression F^2^>2\s(F^2^)
_cod_data_source_file is2686.cif
_cod_data_source_block I
_cod_original_sg_symbol_H-M 'P 21/c'
_cod_database_code 2229717
_cod_database_fobs_code 2229717

loop_
_symmetry_equiv_pos_site_id
_symmetry_equiv_pos_as_xyz
1 +X,+Y,+Z
2 -X,1/2+Y,1/2-Z
3 -X,-Y,-Z
4 +X,1/2-Y,1/2+Z

loop_
_atom_site_type_symbol
_atom_site_label
_atom_site_fract_x
_atom_site_fract_y
_atom_site_fract_z
_atom_site_U_iso_or_equiv
_atom_site_adp_type
_atom_site_calc_flag
_atom_site_refinement_flags
_atom_site_occupancy
_atom_site_disorder_assembly
_atom_site_disorder_group
S S1 0.27738(4) 0.43962(5) 0.38957(6) 0.01677(15) Uani d . 1.00 . .
S S2 0.03137(4) 0.26716(5) 0.11103(6) 0.01529(15) Uani d . 1.00 . .
C C1 0.26047(17) 0.1259(2) 0.3631(2) 0.0107(3) Uani d . 1.00 . .
C C2 0.35523(17) 0.1069(2) 0.5448(2) 0.0132(4) Uani d . 1.00 . .
C C3 0.41019(18) -0.0366(2) 0.6127(2) 0.0154(4) Uani d . 1.00 . .
C C4 0.37290(18) -0.1615(2) 0.4996(2) 0.0174(4) Uani d . 1.00 . .
C C5 0.28006(18) -0.1431(2) 0.3188(2) 0.0157(4) Uani d . 1.00 . .
C C6 0.22359(18) -0.0005(2) 0.2505(2) 0.0134(3) Uani d . 1.00 . .
C C7 0.19836(18) 0.2793(2) 0.2954(2) 0.0116(3) Uani d . 1.00 . .
C C8 -0.02347(18) 0.4635(2) 0.0565(2) 0.0143(4) Uani d . 1.00 . .
H H2 0.3821 0.1924 0.6221 0.016 Uiso c R 1.00 . .
H H3 0.4733 -0.0493 0.7363 0.019 Uiso c R 1.00 . .
H H4 0.4109 -0.2594 0.5460 0.021 Uiso c R 1.00 . .
H H5 0.2552 -0.2285 0.2417 0.019 Uiso c R 1.00 . .
H H6 0.1596 0.0112 0.1269 0.016 Uiso c R 1.00 . .
H H8A -0.1248 0.4677 -0.0080 0.017 Uiso c R 1.00 . .
H H8B 0.0137 0.5229 0.1674 0.017 Uiso c R 1.00 . .

loop_
_atom_site_aniso_label
_atom_site_aniso_U_11
_atom_site_aniso_U_22
_atom_site_aniso_U_33
_atom_site_aniso_U_12
_atom_site_aniso_U_13
_atom_site_aniso_U_23
S1 0.0199(2) 0.0102(2) 0.0133(2) -0.00211(16) 0.0043(2) -0.00110(17)
S2 0.0121(2) 0.0111(2) 0.0152(3) 0.00043(15) 0.0024(2) 0.00257(17)
C1 0.0106(7) 0.0115(8) 0.0113(9) 0.0003(6) 0.0068(7) 0.0013(7)
C2 0.0112(7) 0.0137(9) 0.0129(10) -0.0019(6) 0.0053(7) 0.0001(7)
C3 0.0113(8) 0.0176(9) 0.0123(10) -0.0007(6) 0.0029(7) 0.0027(7)
C4 0.0150(8) 0.0120(9) 0.0236(11) 0.0024(6) 0.0092(8) 0.0045(8)
C5 0.0162(8) 0.0118(8) 0.0168(10) -0.0003(6) 0.0072(8) -0.0021(7)
C6 0.0127(8) 0.0156(9) 0.0098(9) -0.0005(6) 0.0045(7) 0.0005(7)
C7 0.0134(8) 0.0137(9) 0.0089(9) 0.0001(6) 0.0067(7) 0.0002(7)
C8 0.0143(8) 0.0119(8) 0.0153(10) 0.0050(6) 0.0070(8) 0.0039(7)

loop_
_atom_type_symbol
_atom_type_description
_atom_type_scat_dispersion_real
_atom_type_scat_dispersion_imag
_atom_type_scat_source
C C 0.018 0.009
;
International Tables for Crystallography
(1992, Vol. C, Tables 4.2.6.8 and 6.1.1.4)
;
H H 0.000 0.000
;
International Tables for Crystallography
(1992, Vol. C, Table 6.1.1.4)
;
S S 0.333 0.557
;
International Tables for Crystallography
(1992, Vol. C, Tables 4.2.6.8 and 6.1.1.4)
;

loop_
_geom_angle_atom_site_label_1
_geom_angle_atom_site_label_2
_geom_angle_atom_site_label_3
_geom_angle_site_symmetry_1
_geom_angle_site_symmetry_2
_geom_angle_site_symmetry_3
_geom_angle
_geom_angle_publ_flag
C7 S2 C8 . . . 104.35(7) no
C2 C1 C6 . . . 119.24(15) no
C2 C1 C7 . . . 119.06(16) no
C6 C1 C7 . . . 121.67(14) no
C1 C2 C3 . . . 120.25(17) no
C2 C3 C4 . . . 120.03(16) no
C3 C4 C5 . . . 120.03(16) no
C4 C5 C6 . . . 120.22(17) no
C1 C6 C5 . . . 120.22(16) no
S1 C7 S2 . . . 124.57(10) no
S1 C7 C1 . . . 123.21(11) no
S2 C7 C1 . . . 112.18(11) no
S2 C8 C8 . . 3_565 112.39(16) no
C1 C2 H2 . . . 119.9 no
C3 C2 H2 . . . 119.9 no
C2 C3 H3 . . . 120.0 no
C4 C3 H3 . . . 120.0 no
C3 C4 H4 . . . 120.0 no
C5 C4 H4 . . . 120.0 no
C4 C5 H5 . . . 119.9 no
C6 C5 H5 . . . 119.9 no
C1 C6 H6 . . . 119.9 no
C5 C6 H6 . . . 119.9 no
S2 C8 H8A . . . 109.1 no
S2 C8 H8B . . . 109.1 no
C8 C8 H8A 3_565 . . 109.1 no
C8 C8 H8B 3_565 . . 109.1 no
H8A C8 H8B . . . 107.9 no

loop_
_geom_bond_atom_site_label_1
_geom_bond_atom_site_label_2
_geom_bond_site_symmetry_1
_geom_bond_site_symmetry_2
_geom_bond_distance
_geom_bond_publ_flag
S1 C7 . . 1.6376(17) no
S2 C7 . . 1.7436(15) no
S2 C8 . . 1.8033(17) no
C1 C2 . . 1.400(2) no
C1 C6 . . 1.399(2) no
C1 C7 . . 1.488(2) no
C2 C3 . . 1.390(2) no
C3 C4 . . 1.389(2) no
C4 C5 . . 1.390(2) no
C5 C6 . . 1.387(2) no
C8 C8 . 3_565 1.519(3) no
C2 H2 . . 0.950 no
C3 H3 . . 0.950 no
C4 H4 . . 0.950 no
C5 H5 . . 0.950 no
C6 H6 . . 0.950 no
C8 H8A . . 0.990 no
C8 H8B . . 0.990 no

loop_
_geom_contact_atom_site_label_1
_geom_contact_atom_site_label_2
_geom_contact_distance
_geom_contact_site_symmetry_1
_geom_contact_site_symmetry_2
_geom_contact_publ_flag
S1 H4 2.990 . 1_565 ?
C1 H8A 2.866 . 2_545 ?
C2 H8A 2.779 . 2_545 ?
C3 H8A 2.903 . 2_545 ?
H2 H3 2.687 . 2_656 ?
H2 H4 2.664 . 2_656 ?
H3 H2 2.687 . 2_646 ?
H4 S1 2.990 . 1_545 ?
H4 H2 2.664 . 2_646 ?
H5 H8A 2.763 . 3_555 ?
H8A C1 2.866 . 2_555 ?
H8A C2 2.779 . 2_555 ?
H8A C3 2.903 . 2_555 ?
H8A H5 2.763 . 3_555 ?

loop_
_geom_hbond_atom_site_label_D
_geom_hbond_atom_site_label_H
_geom_hbond_atom_site_label_A
_geom_hbond_site_symmetry_A
_geom_hbond_distance_DH
_geom_hbond_distance_HA
_geom_hbond_distance_DA
_geom_hbond_angle_DHA
_geom_hbond_publ_flag
C8 H8A Cg1 2_555 0.99 2.65 3.4510(10) 138 yes

loop_
_geom_torsion_atom_site_label_1
_geom_torsion_atom_site_label_2
_geom_torsion_atom_site_label_3
_geom_torsion_atom_site_label_4
_geom_torsion_site_symmetry_1
_geom_torsion_site_symmetry_2
_geom_torsion_site_symmetry_3
_geom_torsion_site_symmetry_4
_geom_torsion
_geom_torsion_publ_flag
C7 S2 C8 C8 . . . 3_565 83.65(14) ?
C8 S2 C7 S1 . . . . 0.8(2) ?
C8 S2 C7 C1 . . . . 178.65(18) ?
C2 C1 C6 C5 . . . . 0.3(3) ?
C6 C1 C2 C3 . . . . -1.0(3) ?
C2 C1 C7 S1 . . . . 29.7(3) ?
C2 C1 C7 S2 . . . . -148.13(18) ?
C7 C1 C2 C3 . . . . 177.1(2) ?
C6 C1 C7 S1 . . . . -152.1(2) ?
C6 C1 C7 S2 . . . . 30.0(3) ?
C7 C1 C6 C5 . . . . -177.9(2) ?
C1 C2 C3 C4 . . . . 1.1(3) ?
C2 C3 C4 C5 . . . . -0.3(3) ?
C3 C4 C5 C6 . . . . -0.4(3) ?
C4 C5 C6 C1 . . . . 0.5(3) ?
